data_8106748
loop_
_publ_author_name
'Karczmarzyk, Zbigniew'
'Pitucha, Monika'
'Wysocki, Waldemar'
'Morawiak, Maja'
'Sob\'otka-Polska, Karolina'
'Urba\'nczyk-Lipkowska, Zofia'

_publ_section_title
;
 The crystal structure of methyl N-(4-bromophenyl)carbamate, C8H8BrNO2
;
_journal_issue 6
_journal_name_full 'Zeitschrift f\"ur Kristallographie - New Crystal Structures'
_journal_page_first 1003
_journal_page_last 1004
_journal_paper_doi 10.1515/ncrs-2017-0130
_journal_volume 232
_journal_year 2017
_chemical_formula_sum 'C8 H8 Br N O2'
_chemical_formula_weight 230.06
_space_group_crystal_system orthorhombic
_space_group_IT_number 61
_space_group_name_Hall '-P 2ac 2ab'
_space_group_name_H-M_alt 'P b c a'
_atom_sites_solution_hydrogens mixed
_atom_sites_solution_primary difmap
_atom_sites_solution_secondary difmap
_cell_angle_alpha 90
_cell_angle_beta 90
_cell_angle_gamma 90
_cell_formula_units_Z 8
_cell_length_a 10.1313(3)
_cell_length_b 8.5416(4)
_cell_length_c 20.4597(7)
_cell_measurement_reflns_used 1387
_cell_measurement_temperature 296(2)
_cell_measurement_theta_max 68.62
_cell_measurement_theta_min 4.32
_cell_volume 1770.53(12)
_computing_cell_refinement 'Bruker SAINT [1]'
_computing_data_collection 'Bruker APEX2 [1]'
_computing_data_reduction 'Bruker SAINT [1]'
_computing_molecular_graphics 'ORTEP3 for Windows [4]'
_computing_publication_material 'SHELXL-2014/7 and WINGX [4]'
_computing_structure_refinement 'SHELXL-2014/7 (Sheldrick, 2014) [3]'
_computing_structure_solution 'SIR92 [6]'
_diffrn_ambient_temperature 296(2)
_diffrn_measured_fraction_theta_full 0.991
_diffrn_measured_fraction_theta_max 0.987
_diffrn_measurement_device_type 'Bruker APEX-II CCD'
_diffrn_measurement_method '\f and \w scans'
_diffrn_radiation_monochromator graphite
_diffrn_radiation_type CuK\a
_diffrn_radiation_wavelength 1.54178
_diffrn_reflns_av_R_equivalents 0.1573
_diffrn_reflns_av_unetI/netI 0.0390
_diffrn_reflns_Laue_measured_fraction_full 0.991
_diffrn_reflns_Laue_measured_fraction_max 0.987
_diffrn_reflns_limit_h_max 12
_diffrn_reflns_limit_h_min -12
_diffrn_reflns_limit_k_max 9
_diffrn_reflns_limit_k_min -8
_diffrn_reflns_limit_l_max 24
_diffrn_reflns_limit_l_min -24
_diffrn_reflns_number 31984
_diffrn_reflns_point_group_measured_fraction_full 0.991
_diffrn_reflns_point_group_measured_fraction_max 0.987
_diffrn_reflns_theta_full 67.679
_diffrn_reflns_theta_max 68.618
_diffrn_reflns_theta_min 4.322
_diffrn_source 'fine-focus sealed tube'
_exptl_absorpt_coefficient_mu 6.012
_exptl_absorpt_correction_T_max 0.1960
_exptl_absorpt_correction_T_min 0.1030
_exptl_absorpt_correction_type numerical
_exptl_absorpt_process_details 'SADABS '
_exptl_crystal_colour colourless
_exptl_crystal_density_diffrn 1.726
_exptl_crystal_description cubes
_exptl_crystal_F_000 912
_exptl_crystal_size_max 0.60
_exptl_crystal_size_mid 0.57
_exptl_crystal_size_min 0.41
_refine_diff_density_max 0.515
_refine_diff_density_min -0.469
_refine_diff_density_rms 0.079
_refine_ls_extinction_coef 0.0076(5)
_refine_ls_extinction_expression Fc^*^=kFc[1+0.001xFc^2^\l^3^/sin(2\q)]^-1/4^
_refine_ls_extinction_method 'SHELXL-2014/7 (Sheldrick 2014)'
_refine_ls_goodness_of_fit_ref 1.079
_refine_ls_hydrogen_treatment mixed
_refine_ls_matrix_type full
_refine_ls_number_parameters 113
_refine_ls_number_reflns 1615
_refine_ls_number_restraints 0
_refine_ls_restrained_S_all 1.079
_refine_ls_R_factor_all 0.0453
_refine_ls_R_factor_gt 0.0394
_refine_ls_shift/su_max 0.001
_refine_ls_shift/su_mean 0.000
_refine_ls_structure_factor_coef Fsqd
_refine_ls_weighting_details 'w=1/[\s^2^(Fo^2^)+(0.0648P)^2^+1.0129P] where P=(Fo^2^+2Fc^2^)/3'
_refine_ls_weighting_scheme calc
_refine_ls_wR_factor_gt 0.1120
_refine_ls_wR_factor_ref 0.1214
_reflns_Friedel_coverage 0.000
_reflns_Friedel_fraction_full .
_reflns_Friedel_fraction_max .
_reflns_number_gt 1387
_reflns_number_total 1615
_reflns_threshold_expression 'I > 2\s(I)'
_cod_data_source_file suppl_ncrs-2017-0130_suppl.cif
_cod_data_source_block shelx
_cod_database_code 8106748
_shelx_space_group_comment
;
The symmetry employed for this shelxl refinement is uniquely defined
by the following loop, which should always be used as a source of
symmetry information in preference to the above space-group names.
They are only intended as comments.
;

loop_
_space_group_symop_operation_xyz
'x, y, z'
'-x+1/2, -y, z+1/2'
'x+1/2, -y+1/2, -z'
'-x, y+1/2, -z+1/2'
'-x, -y, -z'
'x-1/2, y, -z-1/2'
'-x-1/2, y-1/2, z'
'x, -y-1/2, z-1/2'

loop_
_atom_site_label
_atom_site_type_symbol
_atom_site_fract_x
_atom_site_fract_y
_atom_site_fract_z
_atom_site_U_iso_or_equiv
_atom_site_adp_type
_atom_site_occupancy
_atom_site_site_symmetry_order
_atom_site_calc_flag
_atom_site_refinement_flags_posn
_atom_site_refinement_flags_adp
_atom_site_refinement_flags_occupancy
_atom_site_disorder_assembly
_atom_site_disorder_group
Br1 Br 0.05084(4) 0.21611(6) 0.75316(2) 0.0706(3) Uani 1 1 d . . . . .
O2 O -0.00847(19) -0.2979(3) 0.48416(11) 0.0610(6) Uani 1 1 d . . . . .
O3 O 0.18764(18) -0.3619(4) 0.44039(12) 0.0735(7) Uani 1 1 d . . . . .
N1 N 0.1858(2) -0.2062(3) 0.52492(15) 0.0579(7) Uani 1 1 d . . . . .
H1 H 0.256(5) -0.221(5) 0.520(2) 0.087 Uiso 1 1 d . U . . .
C2 C 0.1099(3) -0.2891(4) 0.48368(14) 0.0514(7) Uani 1 1 d . . . . .
C4 C 0.1238(3) -0.4590(5) 0.39248(18) 0.0788(11) Uani 1 1 d . . . . .
H41 H 0.1892 -0.5047 0.3643 0.118 Uiso 1 1 calc R U . . .
H42 H 0.0756 -0.5406 0.4141 0.118 Uiso 1 1 calc R U . . .
H43 H 0.0642 -0.3967 0.3670 0.118 Uiso 1 1 calc R U . . .
C11 C 0.1474(2) -0.1122(4) 0.57745(14) 0.0492(6) Uani 1 1 d . . . . .
C12 C 0.0181(3) -0.0686(4) 0.59023(16) 0.0584(7) Uani 1 1 d . . . . .
H12 H -0.0499 -0.1041 0.5636 0.088 Uiso 1 1 calc R U . . .
C13 C -0.0093(3) 0.0279(4) 0.64274(16) 0.0597(8) Uani 1 1 d . . . . .
H13 H -0.0960 0.0567 0.6514 0.090 Uiso 1 1 calc R U . . .
C14 C 0.0898(3) 0.0812(4) 0.68192(14) 0.0549(7) Uani 1 1 d . . . . .
C15 C 0.2177(3) 0.0391(4) 0.67007(17) 0.0678(9) Uani 1 1 d . . . . .
H15 H 0.2853 0.0752 0.6969 0.102 Uiso 1 1 calc R U . . .
C16 C 0.2451(3) -0.0567(4) 0.61830(16) 0.0666(9) Uani 1 1 d . . . . .
H16 H 0.3322 -0.0854 0.6104 0.100 Uiso 1 1 calc R U . . .

loop_
_atom_site_aniso_label
_atom_site_aniso_U_11
_atom_site_aniso_U_22
_atom_site_aniso_U_33
_atom_site_aniso_U_23
_atom_site_aniso_U_13
_atom_site_aniso_U_12
Br1 0.0769(4) 0.0763(5) 0.0586(3) -0.00693(15) 0.00970(15) -0.00291(17)
O2 0.0380(10) 0.0772(15) 0.0678(13) -0.0098(10) -0.0004(9) -0.0022(9)
O3 0.0412(10) 0.106(2) 0.0730(15) -0.0258(14) 0.0006(9) 0.0054(11)
N1 0.0358(11) 0.0749(19) 0.0629(16) -0.0090(13) -0.0007(11) 0.0027(11)
C2 0.0446(15) 0.0615(18) 0.0481(14) 0.0022(12) -0.0005(12) 0.0036(12)
C4 0.0528(18) 0.110(3) 0.073(2) -0.027(2) -0.0045(15) 0.0066(18)
C11 0.0375(12) 0.0576(16) 0.0524(14) 0.0071(12) -0.0017(11) 0.0003(12)
C12 0.0364(12) 0.075(2) 0.0640(17) -0.0031(15) -0.0051(12) -0.0012(13)
C13 0.0397(13) 0.072(2) 0.0672(19) -0.0007(15) 0.0043(12) 0.0029(13)
C14 0.0540(15) 0.0572(17) 0.0534(15) 0.0079(13) 0.0029(12) -0.0032(13)
C15 0.0467(15) 0.084(2) 0.073(2) -0.0117(17) -0.0118(14) -0.0018(15)
C16 0.0372(13) 0.089(2) 0.074(2) -0.0127(17) -0.0069(13) 0.0047(15)

loop_
_atom_type_symbol
_atom_type_description
_atom_type_scat_dispersion_real
_atom_type_scat_dispersion_imag
_atom_type_scat_source
C C 0.0181 0.0091 'International Tables Vol C Tables 4.2.6.8 and 6.1.1.4'
H H 0.0000 0.0000 'International Tables Vol C Tables 4.2.6.8 and 6.1.1.4'
N N 0.0311 0.0180 'International Tables Vol C Tables 4.2.6.8 and 6.1.1.4'
O O 0.0492 0.0322 'International Tables Vol C Tables 4.2.6.8 and 6.1.1.4'
Br Br -0.6763 1.2805 'International Tables Vol C Tables 4.2.6.8 and 6.1.1.4'

loop_
_geom_angle_atom_site_label_1
_geom_angle_atom_site_label_2
_geom_angle_atom_site_label_3
_geom_angle
_geom_angle_site_symmetry_1
_geom_angle_site_symmetry_3
C2 O3 C4 117.0(2) . .
C2 N1 C11 128.8(3) . .
C2 N1 H1 112(4) . .
C11 N1 H1 119(4) . .
O2 C2 O3 124.3(3) . .
O2 C2 N1 126.8(3) . .
O3 C2 N1 108.9(2) . .
O3 C4 H41 109.5 . .
O3 C4 H42 109.5 . .
H41 C4 H42 109.5 . .
O3 C4 H43 109.5 . .
H41 C4 H43 109.5 . .
H42 C4 H43 109.5 . .
C16 C11 C12 118.1(3) . .
C16 C11 N1 117.7(2) . .
C12 C11 N1 124.2(3) . .
C13 C12 C11 119.8(3) . .
C13 C12 H12 120.1 . .
C11 C12 H12 120.1 . .
C14 C13 C12 120.6(3) . .
C14 C13 H13 119.7 . .
C12 C13 H13 119.7 . .
C13 C14 C15 120.4(3) . .
C13 C14 Br1 120.0(2) . .
C15 C14 Br1 119.5(2) . .
C14 C15 C16 119.2(3) . .
C14 C15 H15 120.4 . .
C16 C15 H15 120.4 . .
C15 C16 C11 122.0(3) . .
C15 C16 H16 119.0 . .
C11 C16 H16 119.0 . .

loop_
_geom_bond_atom_site_label_1
_geom_bond_atom_site_label_2
_geom_bond_distance
_geom_bond_site_symmetry_2
Br1 C14 1.900(3) .
O2 C2 1.202(4) .
O3 C2 1.338(4) .
O3 C4 1.438(4) .
N1 C2 1.343(4) .
N1 C11 1.397(4) .
N1 H1 0.73(5) .
C4 H41 0.9600 .
C4 H42 0.9600 .
C4 H43 0.9600 .
C11 C16 1.379(4) .
C11 C12 1.387(4) .
C12 C13 1.382(5) .
C12 H12 0.9300 .
C13 C14 1.363(4) .
C13 H13 0.9300 .
C14 C15 1.366(4) .
C15 C16 1.367(5) .
C15 H15 0.9300 .
C16 H16 0.9300 .

loop_
_geom_torsion_atom_site_label_1
_geom_torsion_atom_site_label_2
_geom_torsion_atom_site_label_3
_geom_torsion_atom_site_label_4
_geom_torsion
_geom_torsion_site_symmetry_1
_geom_torsion_site_symmetry_2
_geom_torsion_site_symmetry_3
_geom_torsion_site_symmetry_4
C4 O3 C2 O2 -1.4(5) . . . .
C4 O3 C2 N1 179.1(3) . . . .
C11 N1 C2 O2 0.2(6) . . . .
C11 N1 C2 O3 179.8(3) . . . .
C2 N1 C11 C16 170.9(3) . . . .
C2 N1 C11 C12 -10.5(5) . . . .
C16 C11 C12 C13 0.0(5) . . . .
N1 C11 C12 C13 -178.5(3) . . . .
C11 C12 C13 C14 0.3(5) . . . .
C12 C13 C14 C15 -0.4(5) . . . .
C12 C13 C14 Br1 179.1(3) . . . .
C13 C14 C15 C16 0.2(5) . . . .
Br1 C14 C15 C16 -179.3(3) . . . .
C14 C15 C16 C11 0.1(6) . . . .
C12 C11 C16 C15 -0.2(5) . . . .
N1 C11 C16 C15 178.4(3) . . . .
